data_1545887
loop_
_publ_author_name
'Schneider, Lisa M.'
'Schmiedel, Volker M.'
'Pecchioli, Tommaso'
'Lentz, Dieter'
'Merten, Christian'
'Christmann, Mathias'

_publ_section_title
;
 Asymmetric Synthesis of Carbocyclic Propellanes.
;
_journal_name_full 'Organic letters'
_journal_paper_doi 10.1021/acs.orglett.7b00836
_journal_year 2017
_chemical_absolute_configuration ad
_chemical_formula_sum 'C28 H28 N2 O10'
_chemical_formula_weight 552.52
_space_group_crystal_system triclinic
_space_group_IT_number 1
_space_group_name_Hall 'P 1'
_space_group_name_H-M_alt 'P 1'
_symmetry_space_group_name_Hall 'P 1'
_symmetry_space_group_name_H-M 'P 1'
_atom_sites_solution_hydrogens geom
_audit_creation_method SHELXL-2016/6
_cell_angle_alpha 107.312(5)
_cell_angle_beta 100.068(5)
_cell_angle_gamma 91.140(5)
_cell_formula_units_Z 2
_cell_length_a 7.3394(5)
_cell_length_b 12.4108(8)
_cell_length_c 14.7998(13)
_cell_measurement_reflns_used 9884
_cell_measurement_temperature 100(2)
_cell_measurement_theta_max 78.3
_cell_measurement_theta_min 3.2
_cell_volume 1263.48(17)
_computing_cell_refinement 'Bruker SAINT'
_computing_data_collection 'Bruker APEX2'
_computing_data_reduction 'Bruker SAINT'
_computing_structure_refinement 'SHELXL-2016/6 (Sheldrick, 2016)'
_computing_structure_solution 'SHELXT 2014/5 (Sheldrick, 2014)'
_diffrn_ambient_temperature 100(2)
_diffrn_measured_fraction_theta_full 0.998
_diffrn_measured_fraction_theta_max 0.996
_diffrn_measurement_device_type 'Bruker D8 Venture Photon'
_diffrn_measurement_method '\f and \w scans'
_diffrn_radiation_type CuK\a
_diffrn_radiation_wavelength 1.54178
_diffrn_reflns_av_R_equivalents 0.0313
_diffrn_reflns_av_unetI/netI 0.0308
_diffrn_reflns_Laue_measured_fraction_full 0.998
_diffrn_reflns_Laue_measured_fraction_max 0.996
_diffrn_reflns_limit_h_max 8
_diffrn_reflns_limit_h_min -8
_diffrn_reflns_limit_k_max 14
_diffrn_reflns_limit_k_min -14
_diffrn_reflns_limit_l_max 17
_diffrn_reflns_limit_l_min -17
_diffrn_reflns_number 30979
_diffrn_reflns_point_group_measured_fraction_full 0.963
_diffrn_reflns_point_group_measured_fraction_max 0.960
_diffrn_reflns_theta_full 67.679
_diffrn_reflns_theta_max 68.384
_diffrn_reflns_theta_min 3.185
_diffrn_source 'Incoatec Microfocus Source'
_exptl_absorpt_coefficient_mu 0.937
_exptl_absorpt_correction_T_max 0.6612
_exptl_absorpt_correction_T_min 0.590
_exptl_absorpt_correction_type multi-scan
_exptl_absorpt_process_details 'SADABS (Bruker-AXS)'
_exptl_crystal_colour colourless
_exptl_crystal_density_diffrn 1.452
_exptl_crystal_description platelett
_exptl_crystal_F_000 580
_exptl_crystal_size_max 0.240
_exptl_crystal_size_mid 0.100
_exptl_crystal_size_min 0.030
_refine_diff_density_max 0.711
_refine_diff_density_min -0.271
_refine_diff_density_rms 0.056
_refine_ls_abs_structure_details
;
 Flack x determined using 3598 quotients [(I+)-(I-)]/[(I+)+(I-)]
 (Parsons, Flack and Wagner, Acta Cryst. B69 (2013) 249-259).
;
_refine_ls_abs_structure_Flack 0.12(6)
_refine_ls_extinction_method none
_refine_ls_goodness_of_fit_ref 1.037
_refine_ls_hydrogen_treatment constr
_refine_ls_matrix_type full
_refine_ls_number_parameters 721
_refine_ls_number_reflns 8895
_refine_ls_number_restraints 3
_refine_ls_restrained_S_all 1.037
_refine_ls_R_factor_all 0.0510
_refine_ls_R_factor_gt 0.0466
_refine_ls_shift/su_max 0.000
_refine_ls_shift/su_mean 0.000
_refine_ls_structure_factor_coef Fsqd
_refine_ls_weighting_details 'w=1/[\s^2^(Fo^2^)+(0.0729P)^2^+0.8099P] where P=(Fo^2^+2Fc^2^)/3'
_refine_ls_weighting_scheme calc
_refine_ls_wR_factor_gt 0.1219
_refine_ls_wR_factor_ref 0.1261
_reflns_Friedel_coverage 0.926
_reflns_Friedel_fraction_full 0.928
_reflns_Friedel_fraction_max 0.923
_reflns_number_gt 8234
_reflns_number_total 8895
_reflns_threshold_expression 'I > 2\s(I)'
_cod_data_source_file ol7b00836_si_002.cif
_cod_data_source_block shelx
_cod_database_code 1545887
_shelx_shelxl_version_number 2016/6
_shelx_space_group_comment
;
The symmetry employed for this shelxl refinement is uniquely defined
by the following loop, which should always be used as a source of
symmetry information in preference to the above space-group names.
They are only intended as comments.
;
_shelx_estimated_absorpt_t_min 0.806
_shelx_estimated_absorpt_t_max 0.972

loop_
_space_group_symop_operation_xyz
'x, y, z'

loop_
_atom_site_label
_atom_site_type_symbol
_atom_site_fract_x
_atom_site_fract_y
_atom_site_fract_z
_atom_site_U_iso_or_equiv
_atom_site_adp_type
_atom_site_occupancy
_atom_site_site_symmetry_order
_atom_site_calc_flag
_atom_site_refinement_flags_posn
_atom_site_refinement_flags_adp
C1A C 0.4258(7) 0.6713(4) 0.1888(3) 0.0279(10) Uani 1 1 d . .
C1B C 0.6851(6) 0.2710(3) 0.8332(3) 0.0186(9) Uani 1 1 d . .
C2A C 0.5766(7) 0.6198(4) 0.1354(3) 0.0310(11) Uani 1 1 d . .
H6A1 H 0.520310 0.577107 0.067928 0.037 Uiso 1 1 calc R U
H6A2 H 0.638813 0.565959 0.166039 0.037 Uiso 1 1 calc R U
C2B C 0.7210(7) 0.2509(4) 0.9324(3) 0.0274(10) Uani 1 1 d . .
H6B1 H 0.850882 0.231744 0.947088 0.033 Uiso 1 1 calc R U
H6B2 H 0.704952 0.321606 0.982460 0.033 Uiso 1 1 calc R U
C3A C 0.7231(6) 0.7130(4) 0.1362(3) 0.0287(9) Uani 1 1 d . .
H5A1 H 0.817003 0.677042 0.098723 0.034 Uiso 1 1 calc R U
H5A2 H 0.787412 0.750626 0.203323 0.034 Uiso 1 1 calc R U
C3B C 0.5912(6) 0.1563(4) 0.9366(3) 0.0237(9) Uani 1 1 d . .
H5B1 H 0.616835 0.148205 1.002098 0.028 Uiso 1 1 calc R U
H5B2 H 0.614281 0.083987 0.890551 0.028 Uiso 1 1 calc R U
C4A C 0.6333(6) 0.8040(4) 0.0925(3) 0.0247(10) Uani 1 1 d . .
C4B C 0.3876(7) 0.1804(4) 0.9118(3) 0.0233(10) Uani 1 1 d . .
C5A C 0.4850(7) 0.8540(4) 0.1441(3) 0.0298(10) Uani 1 1 d . .
H3A1 H 0.417244 0.901638 0.108494 0.036 Uiso 1 1 calc R U
H3A2 H 0.544642 0.904822 0.208380 0.036 Uiso 1 1 calc R U
C5B C 0.3436(6) 0.1970(3) 0.8140(3) 0.0197(8) Uani 1 1 d . .
H3B1 H 0.216318 0.222062 0.804409 0.024 Uiso 1 1 calc R U
H3B2 H 0.344714 0.123221 0.764403 0.024 Uiso 1 1 calc R U
C6A C 0.3388(6) 0.7697(4) 0.1590(3) 0.0278(10) Uani 1 1 d . .
C6B C 0.4785(6) 0.2839(3) 0.7979(3) 0.0192(8) Uani 1 1 d . .
C7A C 0.2599(6) 0.8333(3) 0.2474(3) 0.0183(9) Uani 1 1 d . .
H12A H 0.239770 0.912172 0.248086 0.022 Uiso 1 1 calc R U
H12B H 0.140454 0.795204 0.247897 0.022 Uiso 1 1 calc R U
C7B C 0.4698(6) 0.2607(4) 0.6899(3) 0.0206(9) Uani 1 1 d . .
H12C H 0.340252 0.241886 0.654111 0.025 Uiso 1 1 calc R U
H12D H 0.522616 0.326994 0.676383 0.025 Uiso 1 1 calc R U
C8A C 0.4052(6) 0.8309(3) 0.3328(3) 0.0163(9) Uani 1 1 d . .
H11A H 0.500604 0.895864 0.349270 0.020 Uiso 1 1 calc R U
C8B C 0.5860(6) 0.1601(3) 0.6629(3) 0.0169(9) Uani 1 1 d . .
H11B H 0.506332 0.088351 0.647553 0.020 Uiso 1 1 calc R U
C9A C 0.4962(6) 0.7178(4) 0.3002(3) 0.0218(9) Uani 1 1 d . .
H10C H 0.457629 0.664016 0.332340 0.026 Uiso 1 1 calc R U
H10D H 0.633244 0.730447 0.315640 0.026 Uiso 1 1 calc R U
C9B C 0.7393(6) 0.1711(4) 0.7523(3) 0.0198(9) Uani 1 1 d . .
H10A H 0.863035 0.188254 0.739791 0.024 Uiso 1 1 calc R U
H10B H 0.740855 0.100359 0.770370 0.024 Uiso 1 1 calc R U
C10A C 0.1968(8) 0.7195(5) 0.0673(3) 0.0389(13) Uani 1 1 d . .
H9A1 H 0.247237 0.723609 0.010511 0.047 Uiso 1 1 calc R U
H9A2 H 0.082568 0.760522 0.069696 0.047 Uiso 1 1 calc R U
C10B C 0.4506(7) 0.4058(4) 0.8519(3) 0.0276(10) Uani 1 1 d . .
H9B1 H 0.430393 0.412392 0.917631 0.033 Uiso 1 1 calc R U
H9B2 H 0.342539 0.433203 0.817174 0.033 Uiso 1 1 calc R U
C11A C 0.1549(7) 0.5927(4) 0.0621(3) 0.0373(11) Uani 1 1 d . .
H8A1 H 0.020236 0.575743 0.056444 0.045 Uiso 1 1 calc R U
H8A2 H 0.196471 0.540626 0.005881 0.045 Uiso 1 1 calc R U
C11B C 0.6308(7) 0.4738(4) 0.8559(3) 0.0307(10) Uani 1 1 d . .
H8B1 H 0.617017 0.507199 0.802272 0.037 Uiso 1 1 calc R U
H8B2 H 0.663345 0.535589 0.917651 0.037 Uiso 1 1 calc R U
C12A C 0.2602(7) 0.5804(4) 0.1536(3) 0.0301(11) Uani 1 1 d . .
H7A H 0.308136 0.503461 0.140667 0.036 Uiso 1 1 calc R U
C12B C 0.7805(6) 0.3890(4) 0.8467(3) 0.0220(9) Uani 1 1 d . .
H7B H 0.878360 0.411435 0.906534 0.026 Uiso 1 1 calc R U
C13A C 0.7853(8) 0.8921(4) 0.0055(3) 0.0273(10) Uani 1 1 d . .
H13A H 0.915472 0.906706 0.000167 0.033 Uiso 1 1 calc R U
H13B H 0.709785 0.950515 -0.012233 0.033 Uiso 1 1 calc R U
C13B C 0.2844(7) 0.2254(4) 1.0557(3) 0.0250(10) Uani 1 1 d . .
H13C H 0.183179 0.266160 1.083965 0.030 Uiso 1 1 calc R U
H13D H 0.391685 0.230190 1.108006 0.030 Uiso 1 1 calc R U
C14A C 0.7088(7) 0.7754(4) -0.0563(3) 0.0240(10) Uani 1 1 d . .
H14A H 0.654473 0.774631 -0.122605 0.029 Uiso 1 1 calc R U
H14B H 0.805939 0.720921 -0.059011 0.029 Uiso 1 1 calc R U
C14B C 0.2200(9) 0.1034(4) 0.9996(4) 0.0368(13) Uani 1 1 d . .
H14C H 0.281539 0.051842 1.033016 0.044 Uiso 1 1 calc R U
H14D H 0.083971 0.090813 0.992847 0.044 Uiso 1 1 calc R U
C15A C 0.0286(6) 0.5099(4) 0.2204(3) 0.0216(9) Uani 1 1 d . .
C15B C 0.9726(6) 0.4781(4) 0.7719(3) 0.0223(9) Uani 1 1 d . .
C16A C -0.0637(6) 0.5266(4) 0.3056(3) 0.0197(9) Uani 1 1 d . .
C16B C 1.0568(6) 0.4671(4) 0.6846(3) 0.0194(9) Uani 1 1 d . .
C17A C -0.0359(6) 0.6268(4) 0.3815(3) 0.0214(9) Uani 1 1 d . .
H17A H 0.038661 0.688951 0.379010 0.026 Uiso 1 1 calc R U
C17B C 1.0269(6) 0.3693(4) 0.6061(3) 0.0197(9) Uani 1 1 d . .
H17B H 0.950549 0.306754 0.606410 0.024 Uiso 1 1 calc R U
C18A C -0.1174(6) 0.6356(4) 0.4608(3) 0.0230(10) Uani 1 1 d . .
H18A H -0.102022 0.704116 0.512656 0.028 Uiso 1 1 calc R U
C18B C 1.1091(6) 0.3635(4) 0.5270(3) 0.0231(10) Uani 1 1 d . .
H18B H 1.094290 0.296032 0.474053 0.028 Uiso 1 1 calc R U
C19A C -0.2215(6) 0.5429(4) 0.4630(3) 0.0244(10) Uani 1 1 d . .
C19B C 1.2116(6) 0.4565(4) 0.5270(3) 0.0206(9) Uani 1 1 d . .
C20A C -0.2548(6) 0.4435(4) 0.3882(3) 0.0246(10) Uani 1 1 d . .
H20A H -0.329428 0.381685 0.391080 0.030 Uiso 1 1 calc R U
C20B C 1.2436(7) 0.5560(4) 0.6041(4) 0.0263(10) Uani 1 1 d . .
H20B H 1.316150 0.619122 0.602023 0.032 Uiso 1 1 calc R U
C21A C -0.1758(6) 0.4365(4) 0.3081(4) 0.0247(10) Uani 1 1 d . .
H21A H -0.198656 0.369515 0.254590 0.030 Uiso 1 1 calc R U
C21B C 1.1665(6) 0.5600(4) 0.6840(3) 0.0244(10) Uani 1 1 d . .
H21B H 1.188168 0.626116 0.738340 0.029 Uiso 1 1 calc R U
C22A C 0.4284(6) 0.8643(3) 0.5012(3) 0.0181(9) Uani 1 1 d . .
C22B C 0.5655(6) 0.1287(3) 0.4956(3) 0.0152(8) Uani 1 1 d . .
C23A C 0.3232(6) 0.8737(3) 0.5799(3) 0.0173(9) Uani 1 1 d . .
C23B C 0.6754(6) 0.1219(3) 0.4174(3) 0.0146(8) Uani 1 1 d . .
C24A C 0.4141(6) 0.8586(3) 0.6646(3) 0.0189(9) Uani 1 1 d . .
H24A H 0.542383 0.846137 0.672614 0.023 Uiso 1 1 calc R U
C24B C 0.8606(6) 0.0962(3) 0.4288(3) 0.0187(9) Uani 1 1 d . .
H23B H 0.918726 0.081065 0.485862 0.022 Uiso 1 1 calc R U
C25A C 0.3170(6) 0.8617(4) 0.7389(3) 0.0193(9) Uani 1 1 d . .
H25A H 0.376942 0.850096 0.797225 0.023 Uiso 1 1 calc R U
C25B C 0.9591(6) 0.0928(4) 0.3565(3) 0.0192(9) Uani 1 1 d . .
H24B H 1.085212 0.075352 0.363016 0.023 Uiso 1 1 calc R U
C26A C 0.1321(6) 0.8820(3) 0.7246(3) 0.0178(9) Uani 1 1 d . .
C26B C 0.8695(6) 0.1156(3) 0.2740(3) 0.0154(8) Uani 1 1 d . .
C27A C 0.0396(6) 0.9028(4) 0.6427(3) 0.0192(9) Uani 1 1 d . .
H27A H -0.086324 0.920645 0.636691 0.023 Uiso 1 1 calc R U
C27B C 0.6837(6) 0.1378(3) 0.2610(3) 0.0196(9) Uani 1 1 d . .
H26B H 0.625135 0.151158 0.203205 0.023 Uiso 1 1 calc R U
C28A C 0.1374(6) 0.8965(4) 0.5696(3) 0.0200(9) Uani 1 1 d . .
H28A H 0.076473 0.907951 0.511361 0.024 Uiso 1 1 calc R U
C28B C 0.5859(6) 0.1403(3) 0.3319(3) 0.0183(9) Uani 1 1 d . .
H27B H 0.458222 0.154286 0.323486 0.022 Uiso 1 1 calc R U
N1A N -0.2949(5) 0.5504(4) 0.5516(3) 0.0284(9) Uani 1 1 d . .
N1B N 1.2861(5) 0.4532(4) 0.4404(3) 0.0264(9) Uani 1 1 d . .
N2A N 0.0274(5) 0.8796(3) 0.8009(2) 0.0198(8) Uani 1 1 d . .
N2B N 0.9766(5) 0.1192(3) 0.2000(2) 0.0192(8) Uani 1 1 d . .
O1A O 0.7730(5) 0.8895(3) 0.1001(2) 0.0357(9) Uani 1 1 d . .
O1B O 0.3367(4) 0.2713(2) 0.9839(2) 0.0249(7) Uani 1 1 d . .
O2A O 0.5691(5) 0.7501(3) -0.0077(2) 0.0335(8) Uani 1 1 d . .
O2B O 0.2688(6) 0.0841(3) 0.9088(2) 0.0419(10) Uani 1 1 d . .
O3A O 0.1463(4) 0.5973(2) 0.2299(2) 0.0202(6) Uani 1 1 d . .
O3B O 0.8643(4) 0.3849(3) 0.7627(2) 0.0217(7) Uani 1 1 d . .
O4A O -0.0003(5) 0.4249(3) 0.1517(2) 0.0334(8) Uani 1 1 d . .
O4B O 1.0009(5) 0.5604(3) 0.8415(2) 0.0316(8) Uani 1 1 d . .
O5A O -0.2838(5) 0.6428(3) 0.6131(3) 0.0375(8) Uani 1 1 d . .
O5B O 1.2762(5) 0.3613(4) 0.3769(3) 0.0392(9) Uani 1 1 d . .
O6A O -0.3595(5) 0.4624(3) 0.5599(2) 0.0335(9) Uani 1 1 d . .
O6B O 1.3517(5) 0.5420(3) 0.4341(3) 0.0344(9) Uani 1 1 d . .
O7A O 0.3155(4) 0.8389(2) 0.4149(2) 0.0181(6) Uani 1 1 d . .
O7B O 0.6761(4) 0.1570(2) 0.58170(19) 0.0170(6) Uani 1 1 d . .
O8A O 0.5959(4) 0.8768(3) 0.5138(2) 0.0245(7) Uani 1 1 d . .
O8B O 0.3988(4) 0.1102(3) 0.4807(2) 0.0221(7) Uani 1 1 d . .
O9A O -0.1283(4) 0.9142(3) 0.7961(2) 0.0276(7) Uani 1 1 d . .
O9B O 0.9003(5) 0.1528(3) 0.1335(2) 0.0262(7) Uani 1 1 d . .
O10A O 0.1012(5) 0.8410(3) 0.8642(2) 0.0300(8) Uani 1 1 d . .
O10B O 1.1362(4) 0.0906(3) 0.2086(2) 0.0265(7) Uani 1 1 d . .

loop_
_atom_site_aniso_label
_atom_site_aniso_U_11
_atom_site_aniso_U_22
_atom_site_aniso_U_33
_atom_site_aniso_U_23
_atom_site_aniso_U_13
_atom_site_aniso_U_12
C1A 0.038(3) 0.026(2) 0.018(2) 0.0027(17) 0.0084(18) 0.004(2)
C1B 0.019(2) 0.020(2) 0.0135(18) 0.0000(15) 0.0042(15) -0.0002(16)
C2A 0.027(2) 0.036(3) 0.024(2) 0.0004(19) 0.0028(18) 0.012(2)
C2B 0.033(3) 0.030(2) 0.017(2) 0.0067(17) 0.0016(18) 0.0038(19)
C3A 0.026(2) 0.031(2) 0.032(2) 0.0098(19) 0.0134(18) 0.0059(18)
C3B 0.033(2) 0.027(2) 0.0162(19) 0.0103(16) 0.0105(16) 0.0060(18)
C4A 0.023(2) 0.030(2) 0.017(2) -0.0016(18) 0.0069(17) -0.0107(18)
C4B 0.035(3) 0.017(2) 0.017(2) 0.0003(16) 0.0130(18) -0.0050(18)
C5A 0.041(3) 0.025(2) 0.026(2) 0.0077(18) 0.0126(19) 0.0041(19)
C5B 0.018(2) 0.023(2) 0.0149(18) 0.0004(15) 0.0053(14) -0.0044(15)
C6A 0.021(2) 0.043(3) 0.016(2) 0.0023(19) 0.0059(16) 0.010(2)
C6B 0.027(2) 0.0163(19) 0.0141(18) 0.0041(15) 0.0052(16) 0.0040(16)
C7A 0.022(2) 0.018(2) 0.017(2) 0.0055(17) 0.0108(17) 0.0017(17)
C7B 0.026(2) 0.026(2) 0.0125(19) 0.0061(16) 0.0087(16) 0.0044(18)
C8A 0.015(2) 0.019(2) 0.0140(19) 0.0029(16) 0.0059(16) -0.0028(17)
C8B 0.022(2) 0.017(2) 0.0120(19) 0.0019(16) 0.0087(16) -0.0014(17)
C9A 0.024(2) 0.027(2) 0.018(2) 0.0094(17) 0.0064(17) 0.0109(18)
C9B 0.018(2) 0.025(2) 0.018(2) 0.0080(18) 0.0042(17) 0.0061(18)
C10A 0.049(3) 0.048(3) 0.021(2) 0.013(2) 0.003(2) 0.022(3)
C10B 0.032(3) 0.026(2) 0.020(2) -0.0013(18) 0.0061(18) 0.0099(19)
C11A 0.039(3) 0.041(3) 0.027(2) 0.007(2) 0.000(2) -0.006(2)
C11B 0.044(3) 0.015(2) 0.035(2) 0.0014(17) 0.023(2) 0.0007(18)
C12A 0.033(3) 0.031(3) 0.020(2) -0.0026(19) 0.0071(18) -0.012(2)
C12B 0.028(2) 0.026(2) 0.0117(19) 0.0006(16) 0.0130(17) -0.0081(18)
C13A 0.043(3) 0.020(2) 0.022(2) 0.0061(18) 0.017(2) 0.004(2)
C13B 0.032(3) 0.030(2) 0.016(2) 0.0079(18) 0.0091(18) 0.002(2)
C14A 0.031(3) 0.028(2) 0.018(2) 0.0077(18) 0.0135(18) 0.002(2)
C14B 0.065(4) 0.028(3) 0.029(3) 0.013(2) 0.033(3) 0.001(3)
C15A 0.017(2) 0.022(2) 0.023(2) 0.0018(19) 0.0071(17) -0.0004(18)
C15B 0.020(2) 0.020(2) 0.027(2) 0.0075(19) 0.0028(18) -0.0051(18)
C16A 0.014(2) 0.019(2) 0.027(2) 0.0080(18) 0.0052(17) 0.0030(17)
C16B 0.016(2) 0.021(2) 0.021(2) 0.0060(18) 0.0048(17) -0.0002(17)
C17A 0.014(2) 0.019(2) 0.030(2) 0.0078(19) 0.0024(17) -0.0028(17)
C17B 0.020(2) 0.021(2) 0.021(2) 0.0091(18) 0.0083(17) 0.0007(18)
C18A 0.019(2) 0.021(2) 0.028(2) 0.0038(19) 0.0081(18) -0.0018(18)
C18B 0.021(2) 0.028(2) 0.019(2) 0.0049(18) 0.0046(17) 0.0041(19)
C19A 0.015(2) 0.033(3) 0.029(2) 0.011(2) 0.0090(18) 0.0079(18)
C19B 0.016(2) 0.028(2) 0.025(2) 0.0170(19) 0.0056(17) 0.0037(18)
C20A 0.020(2) 0.022(2) 0.036(3) 0.013(2) 0.0088(19) 0.0002(18)
C20B 0.021(2) 0.024(2) 0.038(3) 0.014(2) 0.010(2) 0.0011(19)
C21A 0.021(2) 0.019(2) 0.033(3) 0.0047(19) 0.0095(19) 0.0014(19)
C21B 0.022(2) 0.022(2) 0.031(3) 0.010(2) 0.0083(19) -0.0030(19)
C22A 0.024(2) 0.0116(19) 0.015(2) 0.0004(16) 0.0015(17) -0.0025(17)
C22B 0.018(2) 0.0143(19) 0.0129(19) 0.0014(15) 0.0073(16) -0.0033(16)
C23A 0.021(2) 0.0106(19) 0.017(2) -0.0016(15) 0.0060(16) -0.0014(16)
C23B 0.018(2) 0.0125(19) 0.0119(18) 0.0001(15) 0.0051(15) -0.0062(16)
C24A 0.019(2) 0.017(2) 0.020(2) 0.0043(17) 0.0049(17) -0.0018(17)
C24B 0.023(2) 0.018(2) 0.015(2) 0.0031(16) 0.0053(17) 0.0020(17)
C25A 0.026(2) 0.021(2) 0.0135(19) 0.0054(17) 0.0099(17) 0.0053(18)
C25B 0.016(2) 0.020(2) 0.020(2) 0.0025(18) 0.0058(17) 0.0000(17)
C26A 0.024(2) 0.0123(19) 0.015(2) 0.0005(16) 0.0073(17) -0.0031(17)
C26B 0.021(2) 0.0100(18) 0.015(2) 0.0012(15) 0.0099(16) -0.0021(16)
C27A 0.020(2) 0.019(2) 0.017(2) 0.0009(17) 0.0076(17) 0.0000(18)
C27B 0.023(2) 0.018(2) 0.017(2) 0.0062(17) 0.0000(17) -0.0021(17)
C28A 0.023(2) 0.021(2) 0.015(2) 0.0053(17) 0.0028(17) -0.0013(18)
C28B 0.020(2) 0.018(2) 0.015(2) 0.0004(16) 0.0058(16) -0.0013(17)
N1A 0.016(2) 0.039(2) 0.039(2) 0.021(2) 0.0098(17) 0.0087(17)
N1B 0.019(2) 0.041(2) 0.026(2) 0.0179(19) 0.0070(16) 0.0069(18)
N2A 0.027(2) 0.0145(17) 0.0200(18) 0.0030(14) 0.0130(15) -0.0010(15)
N2B 0.024(2) 0.0176(18) 0.0154(17) 0.0041(14) 0.0056(14) -0.0032(15)
O1A 0.048(2) 0.0353(18) 0.0202(16) -0.0024(14) 0.0182(14) -0.0229(16)
O1B 0.0344(17) 0.0226(15) 0.0194(14) 0.0034(11) 0.0152(12) -0.0001(13)
O2A 0.044(2) 0.0336(17) 0.0187(15) -0.0021(13) 0.0151(14) -0.0100(15)
O2B 0.068(3) 0.0313(18) 0.0231(17) -0.0066(14) 0.0296(17) -0.0273(17)
O3A 0.0196(15) 0.0202(15) 0.0195(15) 0.0036(12) 0.0054(12) -0.0063(12)
O3B 0.0248(16) 0.0235(16) 0.0170(14) 0.0032(12) 0.0103(12) -0.0060(13)
O4A 0.034(2) 0.0252(18) 0.0340(19) -0.0057(15) 0.0153(15) -0.0087(15)
O4B 0.036(2) 0.0277(18) 0.0265(18) -0.0002(15) 0.0112(14) -0.0128(15)
O5A 0.039(2) 0.045(2) 0.0307(18) 0.0079(17) 0.0178(15) 0.0060(17)
O5B 0.036(2) 0.052(2) 0.0337(19) 0.0120(18) 0.0170(16) 0.0047(17)
O6A 0.0228(18) 0.049(2) 0.044(2) 0.0315(18) 0.0138(16) 0.0065(16)
O6B 0.0201(18) 0.051(2) 0.048(2) 0.0361(19) 0.0088(15) 0.0080(16)
O7A 0.0190(15) 0.0200(15) 0.0148(14) 0.0011(12) 0.0095(11) -0.0035(12)
O7B 0.0185(15) 0.0203(15) 0.0106(13) 0.0013(11) 0.0056(11) -0.0046(12)
O8A 0.0193(17) 0.0328(18) 0.0215(16) 0.0058(13) 0.0093(12) -0.0028(13)
O8B 0.0188(17) 0.0293(17) 0.0159(15) 0.0030(13) 0.0045(12) -0.0051(13)
O9A 0.0245(17) 0.0356(18) 0.0276(17) 0.0100(14) 0.0168(14) 0.0063(14)
O9B 0.0338(19) 0.0290(17) 0.0217(16) 0.0126(14) 0.0125(13) 0.0031(14)
O10A 0.040(2) 0.0346(19) 0.0251(17) 0.0175(15) 0.0155(15) 0.0095(16)
O10B 0.0220(17) 0.0331(17) 0.0275(16) 0.0098(14) 0.0120(13) 0.0045(14)

loop_
_atom_type_symbol
_atom_type_description
_atom_type_scat_dispersion_real
_atom_type_scat_dispersion_imag
_atom_type_scat_source
C C 0.0181 0.0091 'International Tables Vol C Tables 4.2.6.8 and 6.1.1.4'
H H 0.0000 0.0000 'International Tables Vol C Tables 4.2.6.8 and 6.1.1.4'
N N 0.0311 0.0180 'International Tables Vol C Tables 4.2.6.8 and 6.1.1.4'
O O 0.0492 0.0322 'International Tables Vol C Tables 4.2.6.8 and 6.1.1.4'

loop_
_geom_angle_atom_site_label_1
_geom_angle_atom_site_label_2
_geom_angle_atom_site_label_3
_geom_angle
C2A C1A C6A 114.8(4)
C2A C1A C12A 105.7(4)
C6A C1A C12A 101.4(4)
C2A C1A C9A 112.5(4)
C6A C1A C9A 105.9(3)
C12A C1A C9A 116.3(4)
C2B C1B C6B 112.6(4)
C2B C1B C12B 107.2(3)
C6B C1B C12B 103.3(3)
C2B C1B C9B 112.8(3)
C6B C1B C9B 105.2(3)
C12B C1B C9B 115.5(3)
C1A C2A C3A 111.1(4)
C1A C2A H6A1 109.4
C3A C2A H6A1 109.4
C1A C2A H6A2 109.4
C3A C2A H6A2 109.4
H6A1 C2A H6A2 108.0
C3B C2B C1B 112.4(4)
C3B C2B H6B1 109.1
C1B C2B H6B1 109.1
C3B C2B H6B2 109.1
C1B C2B H6B2 109.1
H6B1 C2B H6B2 107.8
C2A C3A C4A 112.3(4)
C2A C3A H5A1 109.1
C4A C3A H5A1 109.1
C2A C3A H5A2 109.1
C4A C3A H5A2 109.1
H5A1 C3A H5A2 107.9
C2B C3B C4B 111.1(3)
C2B C3B H5B1 109.4
C4B C3B H5B1 109.4
C2B C3B H5B2 109.4
C4B C3B H5B2 109.4
H5B1 C3B H5B2 108.0
O2A C4A O1A 106.4(3)
O2A C4A C5A 113.5(4)
O1A C4A C5A 110.5(4)
O2A C4A C3A 107.3(4)
O1A C4A C3A 109.3(4)
C5A C4A C3A 109.8(4)
O1B C4B O2B 104.2(3)
O1B C4B C5B 112.0(4)
O2B C4B C5B 107.1(4)
O1B C4B C3B 112.4(4)
O2B C4B C3B 109.3(4)
C5B C4B C3B 111.3(3)
C4A C5A C6A 117.1(4)
C4A C5A H3A1 108.0
C6A C5A H3A1 108.0
C4A C5A H3A2 108.0
C6A C5A H3A2 108.0
H3A1 C5A H3A2 107.3
C4B C5B C6B 114.6(3)
C4B C5B H3B1 108.6
C6B C5B H3B1 108.6
C4B C5B H3B2 108.6
C6B C5B H3B2 108.6
H3B1 C5B H3B2 107.6
C10A C6A C7A 115.4(4)
C10A C6A C1A 107.5(4)
C7A C6A C1A 102.6(3)
C10A C6A C5A 110.7(4)
C7A C6A C5A 107.2(4)
C1A C6A C5A 113.3(4)
C10B C6B C7B 114.4(3)
C10B C6B C1B 104.1(3)
C7B C6B C1B 101.8(3)
C10B C6B C5B 112.9(3)
C7B C6B C5B 109.3(3)
C1B C6B C5B 113.9(3)
C8A C7A C6A 104.9(3)
C8A C7A H12A 110.8
C6A C7A H12A 110.8
C8A C7A H12B 110.8
C6A C7A H12B 110.8
H12A C7A H12B 108.8
C8B C7B C6B 103.8(3)
C8B C7B H12C 111.0
C6B C7B H12C 111.0
C8B C7B H12D 111.0
C6B C7B H12D 111.0
H12C C7B H12D 109.0
O7A C8A C7A 109.1(3)
O7A C8A C9A 112.4(3)
C7A C8A C9A 105.9(3)
O7A C8A H11A 109.8
C7A C8A H11A 109.8
C9A C8A H11A 109.8
O7B C8B C7B 113.5(3)
O7B C8B C9B 108.2(3)
C7B C8B C9B 106.6(3)
O7B C8B H11B 109.5
C7B C8B H11B 109.5
C9B C8B H11B 109.5
C8A C9A C1A 105.1(3)
C8A C9A H10C 110.7
C1A C9A H10C 110.7
C8A C9A H10D 110.7
C1A C9A H10D 110.7
H10C C9A H10D 108.8
C8B C9B C1B 104.4(3)
C8B C9B H10A 110.9
C1B C9B H10A 110.9
C8B C9B H10B 110.9
C1B C9B H10B 110.9
H10A C9B H10B 108.9
C6A C10A C11A 105.4(4)
C6A C10A H9A1 110.7
C11A C10A H9A1 110.7
C6A C10A H9A2 110.7
C11A C10A H9A2 110.7
H9A1 C10A H9A2 108.8
C6B C10B C11B 105.0(4)
C6B C10B H9B1 110.7
C11B C10B H9B1 110.7
C6B C10B H9B2 110.7
C11B C10B H9B2 110.7
H9B1 C10B H9B2 108.8
C12A C11A C10A 105.7(4)
C12A C11A H8A1 110.6
C10A C11A H8A1 110.6
C12A C11A H8A2 110.6
C10A C11A H8A2 110.6
H8A1 C11A H8A2 108.7
C12B C11B C10B 105.7(3)
C12B C11B H8B1 110.6
C10B C11B H8B1 110.6
C12B C11B H8B2 110.6
C10B C11B H8B2 110.6
H8B1 C11B H8B2 108.7
O3A C12A C11A 112.8(4)
O3A C12A C1A 109.1(3)
C11A C12A C1A 106.9(4)
O3A C12A H7A 109.3
C11A C12A H7A 109.3
C1A C12A H7A 109.3
O3B C12B C11B 110.1(3)
O3B C12B C1B 109.6(3)
C11B C12B C1B 107.5(3)
O3B C12B H7B 109.8
C11B C12B H7B 109.8
C1B C12B H7B 109.8
O1A C13A C14A 102.6(4)
O1A C13A H13A 111.2
C14A C13A H13A 111.2
O1A C13A H13B 111.2
C14A C13A H13B 111.2
H13A C13A H13B 109.2
O1B C13B C14B 103.6(3)
O1B C13B H13C 111.0
C14B C13B H13C 111.0
O1B C13B H13D 111.0
C14B C13B H13D 111.0
H13C C13B H13D 109.0
O2A C14A C13A 102.7(3)
O2A C14A H14A 111.2
C13A C14A H14A 111.2
O2A C14A H14B 111.2
C13A C14A H14B 111.2
H14A C14A H14B 109.1
O2B C14B C13B 106.2(4)
O2B C14B H14C 110.5
C13B C14B H14C 110.5
O2B C14B H14D 110.5
C13B C14B H14D 110.5
H14C C14B H14D 108.7
O4A C15A O3A 124.6(4)
O4A C15A C16A 122.9(4)
O3A C15A C16A 112.5(4)
O4B C15B O3B 124.7(4)
O4B C15B C16B 123.2(4)
O3B C15B C16B 112.1(4)
C21A C16A C17A 120.3(4)
C21A C16A C15A 117.7(4)
C17A C16A C15A 122.0(4)
C17B C16B C21B 120.4(4)
C17B C16B C15B 122.1(4)
C21B C16B C15B 117.4(4)
C18A C17A C16A 119.6(4)
C18A C17A H17A 120.2
C16A C17A H17A 120.2
C16B C17B C18B 119.7(4)
C16B C17B H17B 120.1
C18B C17B H17B 120.1
C19A C18A C17A 118.7(4)
C19A C18A H18A 120.7
C17A C18A H18A 120.7
C19B C18B C17B 118.7(4)
C19B C18B H18B 120.6
C17B C18B H18B 120.6
C20A C19A C18A 123.0(4)
C20A C19A N1A 118.9(4)
C18A C19A N1A 118.1(4)
C18B C19B C20B 123.0(4)
C18B C19B N1B 118.6(4)
C20B C19B N1B 118.3(4)
C19A C20A C21A 117.8(4)
C19A C20A H20A 121.1
C21A C20A H20A 121.1
C21B C20B C19B 118.0(4)
C21B C20B H20B 121.0
C19B C20B H20B 121.0
C16A C21A C20A 120.5(4)
C16A C21A H21A 119.7
C20A C21A H21A 119.7
C20B C21B C16B 120.0(4)
C20B C21B H21B 120.0
C16B C21B H21B 120.0
O8A C22A O7A 124.5(4)
O8A C22A C23A 123.8(4)
O7A C22A C23A 111.8(4)
O8B C22B O7B 125.3(4)
O8B C22B C23B 123.7(4)
O7B C22B C23B 111.0(3)
C24A C23A C28A 120.1(4)
C24A C23A C22A 118.4(4)
C28A C23A C22A 121.6(4)
C24B C23B C28B 120.7(4)
C24B C23B C22B 120.9(4)
C28B C23B C22B 118.3(4)
C23A C24A C25A 120.0(4)
C23A C24A H24A 120.0
C25A C24A H24A 120.0
C25B C24B C23B 119.6(4)
C25B C24B H23B 120.2
C23B C24B H23B 120.2
C26A C25A C24A 117.9(4)
C26A C25A H25A 121.1
C24A C25A H25A 121.1
C24B C25B C26B 118.6(4)
C24B C25B H24B 120.7
C26B C25B H24B 120.7
C25A C26A C27A 123.5(4)
C25A C26A N2A 117.9(4)
C27A C26A N2A 118.7(4)
C27B C26B C25B 122.1(4)
C27B C26B N2B 119.2(4)
C25B C26B N2B 118.7(4)
C26A C27A C28A 117.4(4)
C26A C27A H27A 121.3
C28A C27A H27A 121.3
C28B C27B C26B 119.4(4)
C28B C27B H26B 120.3
C26B C27B H26B 120.3
C27A C28A C23A 121.0(4)
C27A C28A H28A 119.5
C23A C28A H28A 119.5
C27B C28B C23B 119.5(4)
C27B C28B H27B 120.2
C23B C28B H27B 120.2
O5A N1A O6A 123.9(4)
O5A N1A C19A 118.4(4)
O6A N1A C19A 117.7(4)
O6B N1B O5B 123.5(4)
O6B N1B C19B 118.5(4)
O5B N1B C19B 118.0(4)
O10A N2A O9A 124.1(4)
O10A N2A C26A 117.5(4)
O9A N2A C26A 118.3(3)
O10B N2B O9B 124.2(4)
O10B N2B C26B 118.6(3)
O9B N2B C26B 117.3(4)
C4A O1A C13A 108.8(3)
C4B O1B C13B 107.2(3)
C4A O2A C14A 106.9(3)
C14B O2B C4B 108.5(4)
C15A O3A C12A 115.3(3)
C15B O3B C12B 115.0(3)
C22A O7A C8A 116.1(3)
C22B O7B C8B 115.9(3)

loop_
_geom_bond_atom_site_label_1
_geom_bond_atom_site_label_2
_geom_bond_distance
C1A C2A 1.514(6)
C1A C6A 1.533(6)
C1A C12A 1.548(7)
C1A C9A 1.562(6)
C1B C2B 1.540(6)
C1B C6B 1.544(6)
C1B C12B 1.553(6)
C1B C9B 1.559(6)
C2A C3A 1.560(7)
C2A H6A1 0.9900
C2A H6A2 0.9900
C2B C3B 1.520(6)
C2B H6B1 0.9900
C2B H6B2 0.9900
C3A C4A 1.562(7)
C3A H5A1 0.9900
C3A H5A2 0.9900
C3B C4B 1.532(6)
C3B H5B1 0.9900
C3B H5B2 0.9900
C4A O2A 1.421(5)
C4A O1A 1.426(6)
C4A C5A 1.480(6)
C4B O1B 1.411(5)
C4B O2B 1.451(6)
C4B C5B 1.503(6)
C5A C6A 1.571(7)
C5A H3A1 0.9900
C5A H3A2 0.9900
C5B C6B 1.547(6)
C5B H3B1 0.9900
C5B H3B2 0.9900
C6A C10A 1.514(6)
C6A C7A 1.529(6)
C6B C10B 1.523(5)
C6B C7B 1.526(5)
C7A C8A 1.513(6)
C7A H12A 0.9900
C7A H12B 0.9900
C7B C8B 1.520(6)
C7B H12C 0.9900
C7B H12D 0.9900
C8A O7A 1.460(5)
C8A C9A 1.548(6)
C8A H11A 1.0000
C8B O7B 1.460(5)
C8B C9B 1.550(5)
C8B H11B 1.0000
C9A H10C 0.9900
C9A H10D 0.9900
C9B H10A 0.9900
C9B H10B 0.9900
C10A C11A 1.574(7)
C10A H9A1 0.9900
C10A H9A2 0.9900
C10B C11B 1.537(7)
C10B H9B1 0.9900
C10B H9B2 0.9900
C11A C12A 1.489(7)
C11A H8A1 0.9900
C11A H8A2 0.9900
C11B C12B 1.532(6)
C11B H8B1 0.9900
C11B H8B2 0.9900
C12A O3A 1.487(5)
C12A H7A 1.0000
C12B O3B 1.468(5)
C12B H7B 1.0000
C13A O1A 1.429(5)
C13A C14A 1.499(7)
C13A H13A 0.9900
C13A H13B 0.9900
C13B O1B 1.448(5)
C13B C14B 1.514(7)
C13B H13C 0.9900
C13B H13D 0.9900
C14A O2A 1.431(5)
C14A H14A 0.9900
C14A H14B 0.9900
C14B O2B 1.405(5)
C14B H14C 0.9900
C14B H14D 0.9900
C15A O4A 1.212(6)
C15A O3A 1.331(6)
C15A C16A 1.496(6)
C15B O4B 1.200(6)
C15B O3B 1.349(5)
C15B C16B 1.499(6)
C16A C21A 1.388(7)
C16A C17A 1.389(6)
C16B C17B 1.389(6)
C16B C21B 1.397(6)
C17A C18A 1.386(6)
C17A H17A 0.9500
C17B C18B 1.392(6)
C17B H17B 0.9500
C18A C19A 1.380(7)
C18A H18A 0.9500
C18B C19B 1.366(7)
C18B H18B 0.9500
C19A C20A 1.373(7)
C19A N1A 1.482(6)
C19B C20B 1.392(7)
C19B N1B 1.469(6)
C20A C21A 1.389(7)
C20A H20A 0.9500
C20B C21B 1.386(7)
C20B H20B 0.9500
C21A H21A 0.9500
C21B H21B 0.9500
C22A O8A 1.210(5)
C22A O7A 1.340(5)
C22A C23A 1.485(6)
C22B O8B 1.210(5)
C22B O7B 1.329(5)
C22B C23B 1.506(5)
C23A C24A 1.380(6)
C23A C28A 1.390(6)
C23B C24B 1.396(6)
C23B C28B 1.404(6)
C24A C25A 1.403(6)
C24A H24A 0.9500
C24B C25B 1.384(6)
C24B H23B 0.9500
C25A C26A 1.377(6)
C25A H25A 0.9500
C25B C26B 1.390(6)
C25B H24B 0.9500
C26A C27A 1.379(6)
C26A N2A 1.479(5)
C26B C27B 1.388(6)
C26B N2B 1.466(5)
C27A C28A 1.384(6)
C27A H27A 0.9500
C27B C28B 1.365(6)
C27B H26B 0.9500
C28A H28A 0.9500
C28B H27B 0.9500
N1A O5A 1.224(6)
N1A O6A 1.229(5)
N1B O6B 1.229(5)
N1B O5B 1.236(6)
N2A O10A 1.225(5)
N2A O9A 1.227(5)
N2B O10B 1.227(5)
N2B O9B 1.232(5)

loop_
_geom_torsion_atom_site_label_1
_geom_torsion_atom_site_label_2
_geom_torsion_atom_site_label_3
_geom_torsion_atom_site_label_4
_geom_torsion
C6A C1A C2A C3A 49.9(5)
C12A C1A C2A C3A 160.7(4)
C9A C1A C2A C3A -71.3(5)
C6B C1B C2B C3B 50.3(5)
C12B C1B C2B C3B 163.3(3)
C9B C1B C2B C3B -68.5(5)
C1A C2A C3A C4A -56.8(5)
C1B C2B C3B C4B -57.3(5)
C2A C3A C4A O2A -68.1(4)
C2A C3A C4A O1A 177.0(3)
C2A C3A C4A C5A 55.6(5)
C2B C3B C4B O1B -69.4(4)
C2B C3B C4B O2B 175.4(3)
C2B C3B C4B C5B 57.2(5)
O2A C4A C5A C6A 71.4(5)
O1A C4A C5A C6A -169.3(4)
C3A C4A C5A C6A -48.7(5)
O1B C4B C5B C6B 75.7(5)
O2B C4B C5B C6B -170.6(3)
C3B C4B C5B C6B -51.1(5)
C2A C1A C6A C10A 80.6(5)
C12A C1A C6A C10A -32.8(4)
C9A C1A C6A C10A -154.6(4)
C2A C1A C6A C7A -157.3(4)
C12A C1A C6A C7A 89.3(4)
C9A C1A C6A C7A -32.5(5)
C2A C1A C6A C5A -42.0(5)
C12A C1A C6A C5A -155.4(3)
C9A C1A C6A C5A 82.7(4)
C4A C5A C6A C10A -78.3(5)
C4A C5A C6A C7A 155.0(4)
C4A C5A C6A C1A 42.6(5)
C2B C1B C6B C10B 80.0(4)
C12B C1B C6B C10B -35.3(4)
C9B C1B C6B C10B -156.9(3)
C2B C1B C6B C7B -160.9(3)
C12B C1B C6B C7B 83.8(3)
C9B C1B C6B C7B -37.7(4)
C2B C1B C6B C5B -43.4(4)
C12B C1B C6B C5B -158.7(3)
C9B C1B C6B C5B 79.8(4)
C4B C5B C6B C10B -73.6(5)
C4B C5B C6B C7B 157.9(4)
C4B C5B C6B C1B 44.9(5)
C10A C6A C7A C8A 156.8(4)
C1A C6A C7A C8A 40.2(4)
C5A C6A C7A C8A -79.4(4)
C10B C6B C7B C8B 154.1(4)
C1B C6B C7B C8B 42.5(4)
C5B C6B C7B C8B -78.2(4)
C6A C7A C8A O7A -153.4(3)
C6A C7A C8A C9A -32.3(4)
C6B C7B C8B O7B -150.6(3)
C6B C7B C8B C9B -31.6(4)
O7A C8A C9A C1A 130.5(4)
C7A C8A C9A C1A 11.6(4)
C2A C1A C9A C8A 139.4(4)
C6A C1A C9A C8A 13.2(5)
C12A C1A C9A C8A -98.5(4)
O7B C8B C9B C1B 130.2(3)
C7B C8B C9B C1B 7.8(4)
C2B C1B C9B C8B 141.6(4)
C6B C1B C9B C8B 18.6(4)
C12B C1B C9B C8B -94.7(4)
C7A C6A C10A C11A -95.8(5)
C1A C6A C10A C11A 18.0(5)
C5A C6A C10A C11A 142.2(4)
C7B C6B C10B C11B -72.7(5)
C1B C6B C10B C11B 37.5(4)
C5B C6B C10B C11B 161.5(4)
C6A C10A C11A C12A 4.8(5)
C6B C10B C11B C12B -24.5(5)
C10A C11A C12A O3A 94.2(5)
C10A C11A C12A C1A -25.7(5)
C2A C1A C12A O3A 153.7(4)
C6A C1A C12A O3A -86.2(4)
C9A C1A C12A O3A 28.1(5)
C2A C1A C12A C11A -84.1(5)
C6A C1A C12A C11A 36.0(5)
C9A C1A C12A C11A 150.4(4)
C10B C11B C12B O3B 121.7(4)
C10B C11B C12B C1B 2.3(4)
C2B C1B C12B O3B 141.5(4)
C6B C1B C12B O3B -99.4(4)
C9B C1B C12B O3B 14.9(5)
C2B C1B C12B C11B -98.8(4)
C6B C1B C12B C11B 20.3(4)
C9B C1B C12B C11B 134.6(4)
O1A C13A C14A O2A 34.3(4)
O1B C13B C14B O2B 9.9(6)
O4A C15A C16A C21A 5.0(6)
O3A C15A C16A C21A -173.9(4)
O4A C15A C16A C17A -176.8(5)
O3A C15A C16A C17A 4.3(6)
O4B C15B C16B C17B 177.8(5)
O3B C15B C16B C17B -1.6(6)
O4B C15B C16B C21B -3.0(7)
O3B C15B C16B C21B 177.7(4)
C21A C16A C17A C18A 1.4(6)
C15A C16A C17A C18A -176.7(4)
C21B C16B C17B C18B 1.0(6)
C15B C16B C17B C18B -179.8(4)
C16A C17A C18A C19A 1.4(6)
C16B C17B C18B C19B -2.8(6)
C17A C18A C19A C20A -2.9(7)
C17A C18A C19A N1A 175.0(4)
C17B C18B C19B C20B 2.5(6)
C17B C18B C19B N1B -175.3(4)
C18A C19A C20A C21A 1.5(7)
N1A C19A C20A C21A -176.5(4)
C18B C19B C20B C21B -0.4(7)
N1B C19B C20B C21B 177.4(4)
C17A C16A C21A C20A -2.9(7)
C15A C16A C21A C20A 175.4(4)
C19A C20A C21A C16A 1.4(7)
C19B C20B C21B C16B -1.4(6)
C17B C16B C21B C20B 1.1(7)
C15B C16B C21B C20B -178.1(4)
O8A C22A C23A C24A -22.3(6)
O7A C22A C23A C24A 157.0(4)
O8A C22A C23A C28A 158.1(4)
O7A C22A C23A C28A -22.7(5)
O8B C22B C23B C24B -152.5(4)
O7B C22B C23B C24B 27.3(5)
O8B C22B C23B C28B 26.5(6)
O7B C22B C23B C28B -153.8(4)
C28A C23A C24A C25A 2.6(6)
C22A C23A C24A C25A -177.0(4)
C28B C23B C24B C25B 2.4(6)
C22B C23B C24B C25B -178.7(4)
C23A C24A C25A C26A -1.1(6)
C23B C24B C25B C26B 0.1(6)
C24A C25A C26A C27A -2.0(6)
C24A C25A C26A N2A 177.0(3)
C24B C25B C26B C27B -2.1(6)
C24B C25B C26B N2B 176.2(4)
C25A C26A C27A C28A 3.6(6)
N2A C26A C27A C28A -175.5(4)
C25B C26B C27B C28B 1.6(6)
N2B C26B C27B C28B -176.6(3)
C26A C27A C28A C23A -2.0(6)
C24A C23A C28A C27A -1.0(6)
C22A C23A C28A C27A 178.6(4)
C26B C27B C28B C23B 0.9(6)
C24B C23B C28B C27B -2.9(6)
C22B C23B C28B C27B 178.1(4)
C20A C19A N1A O5A -171.4(4)
C18A C19A N1A O5A 10.5(6)
C20A C19A N1A O6A 10.2(6)
C18A C19A N1A O6A -167.9(4)
C18B C19B N1B O6B 168.3(4)
C20B C19B N1B O6B -9.5(6)
C18B C19B N1B O5B -10.4(6)
C20B C19B N1B O5B 171.7(4)
C25A C26A N2A O10A -12.2(6)
C27A C26A N2A O10A 166.9(4)
C25A C26A N2A O9A 169.1(4)
C27A C26A N2A O9A -11.8(6)
C27B C26B N2B O10B -174.2(4)
C25B C26B N2B O10B 7.4(5)
C27B C26B N2B O9B 6.9(5)
C25B C26B N2B O9B -171.4(4)
O2A C4A O1A C13A 3.5(5)
C5A C4A O1A C13A -120.0(4)
C3A C4A O1A C13A 119.0(4)
C14A C13A O1A C4A -23.5(5)
O2B C4B O1B C13B 32.9(5)
C5B C4B O1B C13B 148.4(4)
C3B C4B O1B C13B -85.4(4)
C14B C13B O1B C4B -26.6(5)
O1A C4A O2A C14A 19.3(5)
C5A C4A O2A C14A 141.0(4)
C3A C4A O2A C14A -97.5(4)
C13A C14A O2A C4A -33.3(4)
C13B C14B O2B C4B 9.9(6)
O1B C4B O2B C14B -26.4(5)
C5B C4B O2B C14B -145.3(4)
C3B C4B O2B C14B 93.9(5)
O4A C15A O3A C12A -6.2(6)
C16A C15A O3A C12A 172.7(3)
C11A C12A O3A C15A 77.7(5)
C1A C12A O3A C15A -163.7(4)
O4B C15B O3B C12B -0.6(6)
C16B C15B O3B C12B 178.7(3)
C11B C12B O3B C15B 70.4(5)
C1B C12B O3B C15B -171.5(3)
O8A C22A O7A C8A -2.5(6)
C23A C22A O7A C8A 178.3(3)
C7A C8A O7A C22A -165.0(3)
C9A C8A O7A C22A 77.9(4)
O8B C22B O7B C8B 3.0(6)
C23B C22B O7B C8B -176.8(3)
C7B C8B O7B C22B -72.8(4)
C9B C8B O7B C22B 169.0(3)
